data_7131342
loop_
_publ_author_name
'Yamada, Manabu'
'Yoshizaki, Ruka'
'Uemura, Fumiya'
'Katagiri, Hiroshi'
'Kato, Sumio'
'Akimoto, Kazuhiko'
'Hamada, Fumio'

_publ_section_title
;
 Facile separation of cyclic aliphatic and aromatic vapors using
 crystalline thiacalixarene assemblies with preorganized channels.
;
_journal_issue 18
_journal_name_full 'Chemical communications (Cambridge, England)'
_journal_page_first 2604
_journal_page_last 2607
_journal_paper_doi 10.1039/d2cc05647j
_journal_volume 59
_journal_year 2023
_chemical_formula_moiety 'C36 H36 Br4 O4 S4, C6 H6'
_chemical_formula_sum 'C42 H42 Br4 O4 S4'
_chemical_formula_weight 1058.63
_space_group_crystal_system trigonal
_space_group_IT_number 167
_space_group_name_Hall '-R 3 2"c'
_space_group_name_H-M_alt 'R -3 c :H'
_atom_sites_solution_hydrogens geom
_atom_sites_solution_primary dual
_audit_creation_date 2020-06-03
_audit_creation_method
;
Olex2 1.3
(compiled 2020.02.04 svn.rd84adfe8 for OlexSys, GUI svn.r6032)
;
_audit_update_record
;
2022-10-11 deposited with the CCDC.	2023-01-30 downloaded from the CCDC.
;
_cell_angle_alpha 90
_cell_angle_beta 90
_cell_angle_gamma 120
_cell_formula_units_Z 18
_cell_length_a 31.1234(3)
_cell_length_b 31.1234(3)
_cell_length_c 24.1605(2)
_cell_measurement_reflns_used 11899
_cell_measurement_temperature 223.00(10)
_cell_measurement_theta_max 76.7030
_cell_measurement_theta_min 2.4640
_cell_volume 20268.0(3)
_computing_cell_refinement 'CrysAlisPro 1.171.40.67a (Rigaku OD, 2019)'
_computing_data_collection 'CrysAlisPro 1.171.40.67a (Rigaku OD, 2019)'
_computing_data_reduction 'CrysAlisPro 1.171.40.67a (Rigaku OD, 2019)'
_computing_molecular_graphics 'Olex2 1.3 (Dolomanov et al., 2009)'
_computing_publication_material 'Olex2 1.3 (Dolomanov et al., 2009)'
_computing_structure_refinement 'SHELXL 2018/3 (Sheldrick, 2015)'
_computing_structure_solution 'SHELXT  (Sheldrick, 2015)'
_diffrn_ambient_environment N~2~
_diffrn_ambient_temperature 223.00(10)
_diffrn_detector 'Rigaku HyPix-6000 area detector'
_diffrn_detector_area_resol_mean 10.0
_diffrn_detector_type 'HPC area detector'
_diffrn_measured_fraction_theta_full 0.999
_diffrn_measured_fraction_theta_max 0.976
_diffrn_measurement_details
;
List of Runs (angles in degrees, time in seconds):

  # Type    Start    End  Width  t~exp~   \w     \q     \k     \f   Frames
#--------------------------------------------------------------------------
  1  \w    -55.00  15.00   0.50    0.47    --  -42.80  79.00 145.00  140
  2  \w     -4.00  36.00   0.50    0.47    --  -42.80  19.00  30.00   80
  3  \w    -37.00   0.00   0.50    0.47    --   42.80 -19.00  30.00   74
  4  \w     46.00  72.00   0.50    1.88    --  111.75 -61.00 150.00   52
  5  \w     41.00 103.00   0.50    1.88    --  111.75-125.00 150.00  124
  6  \w     45.00  72.00   0.50    1.88    --  111.75 -61.00  30.00   54
  7  \w     38.00  63.00   0.50    1.88    --  111.75 -61.00 -30.00   50
  8  \w     44.00  70.00   0.50    1.88    --  111.75 -61.00 -60.00   52
  9  \w     49.00  75.00   0.50    1.88    --  111.75 -61.00 -90.00   52
 10  \w     48.00 107.00   0.50    1.88    --  111.75-131.00 -78.00  118
 11  \w    118.00 169.00   0.50    1.88    --  111.75  77.00  60.00  102
 12  \w    140.00 172.00   0.50    1.88    --  111.75  93.00 159.00   64
 13  \w    108.00 137.00   0.50    1.88    --  111.75  93.00 159.00   58
 14  \w    -60.00 -35.00   0.50    1.88    --  -90.25  93.00 159.00   50
 15  \w    -49.00 -15.00   0.50    1.88    --  -90.25  45.00-120.00   68
;
_diffrn_measurement_device 'four-circle diffractometer'
_diffrn_measurement_device_type 'Rigaku XtaLAB Synergy-DW'
_diffrn_measurement_method '\w scans'
_diffrn_orient_matrix_type 'CrysAlisPro convention (1999,Acta A55,543-557)'
_diffrn_orient_matrix_UB_11 -0.0469138000
_diffrn_orient_matrix_UB_12 -0.0417585000
_diffrn_orient_matrix_UB_13 -0.0277780000
_diffrn_orient_matrix_UB_21 -0.0095129000
_diffrn_orient_matrix_UB_22 0.0389909000
_diffrn_orient_matrix_UB_23 -0.0278127000
_diffrn_orient_matrix_UB_31 0.0312514000
_diffrn_orient_matrix_UB_32 0.0014855000
_diffrn_orient_matrix_UB_33 -0.0502131000
_diffrn_radiation_monochromator 'multi-layer mirror optics'
_diffrn_radiation_probe x-ray
_diffrn_radiation_type 'Cu K\a'
_diffrn_radiation_wavelength 1.54184
_diffrn_reflns_av_R_equivalents 0.0439
_diffrn_reflns_av_unetI/netI 0.0319
_diffrn_reflns_Laue_measured_fraction_full 0.999
_diffrn_reflns_Laue_measured_fraction_max 0.976
_diffrn_reflns_limit_h_max 39
_diffrn_reflns_limit_h_min -34
_diffrn_reflns_limit_k_max 36
_diffrn_reflns_limit_k_min -38
_diffrn_reflns_limit_l_max 22
_diffrn_reflns_limit_l_min -29
_diffrn_reflns_number 22078
_diffrn_reflns_point_group_measured_fraction_full 0.999
_diffrn_reflns_point_group_measured_fraction_max 0.976
_diffrn_reflns_theta_full 67.684
_diffrn_reflns_theta_max 77.258
_diffrn_reflns_theta_min 2.840
_diffrn_source 'microfocus sealed X-ray tube'
_diffrn_source_type PhotonJet-S
_exptl_absorpt_coefficient_mu 6.403
_exptl_absorpt_correction_T_max 1.00000
_exptl_absorpt_correction_T_min 0.22924
_exptl_absorpt_correction_type multi-scan
_exptl_absorpt_process_details
;
CrysAlisPro 1.171.40.67a (Rigaku Oxford Diffraction, 2019)
Empirical absorption correction using spherical harmonics,
 implemented in SCALE3 ABSPACK scaling algorithm.
;
_exptl_crystal_colour colourless
_exptl_crystal_colour_primary colourless
_exptl_crystal_density_diffrn 1.561
_exptl_crystal_description block
_exptl_crystal_F_000 9540
_exptl_crystal_recrystallization_method 'Re-crystallisation from solvent: benzene'
_exptl_crystal_size_max 0.389
_exptl_crystal_size_mid 0.389
_exptl_crystal_size_min 0.356
_refine_diff_density_max 1.035
_refine_diff_density_min -0.550
_refine_diff_density_rms 0.085
_refine_ls_extinction_method none
_refine_ls_goodness_of_fit_ref 1.043
_refine_ls_hydrogen_treatment constr
_refine_ls_matrix_type full
_refine_ls_number_parameters 337
_refine_ls_number_reflns 4687
_refine_ls_number_restraints 245
_refine_ls_restrained_S_all 1.032
_refine_ls_R_factor_all 0.0612
_refine_ls_R_factor_gt 0.0563
_refine_ls_shift/su_max 0.001
_refine_ls_shift/su_mean 0.000
_refine_ls_structure_factor_coef Fsqd
_refine_ls_weighting_details 'w=1/[\s^2^(Fo^2^)+(0.0817P)^2^+77.7230P] where P=(Fo^2^+2Fc^2^)/3'
_refine_ls_weighting_scheme calc
_refine_ls_wR_factor_gt 0.1540
_refine_ls_wR_factor_ref 0.1584
_reflns_Friedel_coverage 0.000
_reflns_number_gt 4158
_reflns_number_total 4687
_reflns_threshold_expression 'I > 2\s(I)'
_cod_data_source_file d2cc05647j2.cif
_cod_data_source_block sx19083
_cod_original_cell_volume 20268.0(4)
_cod_original_sg_symbol_H-M 'R -3 c'
_cod_database_code 7131342
_shelx_shelxl_version_number 2018/3
_chemical_oxdiff_formula 'C H O Br S'
_shelx_space_group_comment
;
The symmetry employed for this shelxl refinement is uniquely defined
by the following loop, which should always be used as a source of
symmetry information in preference to the above space-group names.
They are only intended as comments.
;
_shelx_estimated_absorpt_t_max 0.209
_shelx_estimated_absorpt_t_min 0.190
_reflns_odcompleteness_completeness 99.68
_reflns_odcompleteness_iscentric 1
_reflns_odcompleteness_theta 68.13
_olex2_refinement_description
;
1. Fixed Uiso
 At 1.2 times of:
  All C(H) groups, All C(H,H) groups, All C(H,H,H,H) groups
 At 1.5 times of:
  All C(H,H,H) groups, All C(H,H,H,H,H,H) groups
2. Restrained distances
 C16-C17 \\sim C16-C7A
 with sigma of 0.02
 C18-C17 \\sim C18-C7A
 with sigma of 0.02
 C30-C25 \\sim C25-C26 \\sim C27-C26 \\sim C27-C28 \\sim C28-C29 \\sim C29-C30
 with sigma of 0.02
 C28-C30 \\sim C29-C25 \\sim C30-C26 \\sim C25-C27 \\sim C29-C27
 with sigma of 0.02
 C19-C20 \\sim C20-C21 \\sim C21-C22 \\sim C23-C22 \\sim C23-C24 \\sim C24-C19
 with sigma of 0.02
 C19-C21 \\sim C20-C22 \\sim C21-C23 \\sim C22-C24 \\sim C24-C20 \\sim C19-C21
 with sigma of 0.02
3. Restrained planarity
 C26, C30, C28, C25, C27, C29
 with sigma of 0.1
 C22, C24, C20, C23
 with sigma of 0.1
4. Uiso/Uaniso restraints and constraints
C25 \\sim C26 \\sim C27 \\sim C30 \\sim C28 \\sim C29: within 2A with sigma of
0.04 and sigma for terminal atoms of 0.08 within 2A
C21 \\sim C20 \\sim C19 \\sim C24 \\sim C23 \\sim C22: within 2A with sigma of
0.04 and sigma for terminal atoms of 0.08 within 2A
C16 \\sim C17 \\sim C7A \\sim C18: within 2A with sigma of 0.04 and sigma for
terminal atoms of 0.08 within 2A
5. Rigid body (RIGU) restrains
 C30, C26, C25, C27, C28, C29
 with sigma for 1-2 distances of 0.004 and sigma for 1-3 distances of 0.004
 C23, C24, C19, C20, C21, C22
 with sigma for 1-2 distances of 0.004 and sigma for 1-3 distances of 0.004
 C16, C17, C7A, C18
 with sigma for 1-2 distances of 0.004 and sigma for 1-3 distances of 0.004
6. Others
 Sof(H16C)=Sof(H16D)=Sof(H18D)=Sof(H18E)=Sof(H18F)=Sof(C7A)=Sof(H7AA)=
 Sof(H7AB)=1-FVAR(1)
 Sof(H16A)=Sof(H16B)=Sof(H18A)=Sof(H18B)=Sof(H18C)=Sof(C17)=Sof(H17A)=
 Sof(H17B)=FVAR(1)
 Fixed Sof: C26(0.16667) H26(0.16667) C25(0.16667) H25(0.16667) C30(0.16667)
 H30(0.16667) C29(0.16667) H29(0.16667) C28(0.16667) H28(0.16667) C27(0.16667)
 H27(0.16667) C22(0.33333) H22(0.33333) C21(0.33333) H21(0.33333) C20(0.33333)
 H20(0.33333) C19(0.33333) H19(0.33333) C24(0.33333) H24(0.33333) C23(0.33333)
 H23(0.33333)
7.a Secondary CH2 refined with riding coordinates:
 C7(H7A,H7B), C16(H16A,H16B), C16(H16C,H16D), C8(H8A,H8B), C17(H17A,H17B),
 C7A(H7AA,H7AB)
7.b Me refined with riding coordinates:
 C18(H18A,H18B,H18C), C18(H18D,H18E,H18F)
7.c Aromatic/amide H refined with riding coordinates:
 C2(H2), C11(H11), C6(H6), C15(H15), C26(H26), C25(H25), C30(H30), C29(H29),
 C28(H28), C27(H27), C22(H22), C21(H21), C20(H20), C19(H19), C24(H24), C23(H23)
7.d Idealised Me refined as rotating group:
 C9(H9A,H9B,H9C)
;
_olex2_submission_special_instructions 'No special instructions were received'
_oxdiff_exptl_absorpt_empirical_details
;
Empirical correction (ABSPACK) includes:
- Absorption correction using spherical harmonics
- Frame scaling
;
_oxdiff_exptl_absorpt_empirical_full_max 1.703
_oxdiff_exptl_absorpt_empirical_full_min 0.565

loop_
_space_group_symop_operation_xyz
'x, y, z'
'-y, x-y, z'
'-x+y, -x, z'
'y, x, -z+1/2'
'x-y, -y, -z+1/2'
'-x, -x+y, -z+1/2'
'x+2/3, y+1/3, z+1/3'
'-y+2/3, x-y+1/3, z+1/3'
'-x+y+2/3, -x+1/3, z+1/3'
'y+2/3, x+1/3, -z+5/6'
'x-y+2/3, -y+1/3, -z+5/6'
'-x+2/3, -x+y+1/3, -z+5/6'
'x+1/3, y+2/3, z+2/3'
'-y+1/3, x-y+2/3, z+2/3'
'-x+y+1/3, -x+2/3, z+2/3'
'y+1/3, x+2/3, -z+7/6'
'x-y+1/3, -y+2/3, -z+7/6'
'-x+1/3, -x+y+2/3, -z+7/6'
'-x, -y, -z'
'y, -x+y, -z'
'x-y, x, -z'
'-y, -x, z-1/2'
'-x+y, y, z-1/2'
'x, x-y, z-1/2'
'-x+2/3, -y+1/3, -z+1/3'
'y+2/3, -x+y+1/3, -z+1/3'
'x-y+2/3, x+1/3, -z+1/3'
'-y+2/3, -x+1/3, z-1/6'
'-x+y+2/3, y+1/3, z-1/6'
'x+2/3, x-y+1/3, z-1/6'
'-x+1/3, -y+2/3, -z+2/3'
'y+1/3, -x+y+2/3, -z+2/3'
'x-y+1/3, x+2/3, -z+2/3'
'-y+1/3, -x+2/3, z+1/6'
'-x+y+1/3, y+2/3, z+1/6'
'x+1/3, x-y+2/3, z+1/6'

loop_
_atom_site_label
_atom_site_type_symbol
_atom_site_fract_x
_atom_site_fract_y
_atom_site_fract_z
_atom_site_U_iso_or_equiv
_atom_site_adp_type
_atom_site_occupancy
_atom_site_site_symmetry_order
_atom_site_calc_flag
_atom_site_refinement_flags_posn
_atom_site_refinement_flags_adp
_atom_site_refinement_flags_occupancy
_atom_site_disorder_assembly
_atom_site_disorder_group
Br1 Br 0.54711(2) 0.59341(2) 0.46577(2) 0.0794(2) Uani 1 1 d . . . . .
Br2 Br 0.49029(2) 0.29693(2) 0.19293(2) 0.0834(2) Uani 1 1 d . . . . .
S1 S 0.61210(4) 0.61210(4) 0.250000 0.0589(4) Uani 1 2 d S T P . .
S2 S 0.54050(4) 0.43283(3) 0.36099(4) 0.0610(3) Uani 1 1 d . . . . .
S3 S 0.36023(4) 0.36023(4) 0.250000 0.0669(4) Uani 1 2 d S T P . .
O1 O 0.57732(10) 0.50165(9) 0.26028(11) 0.0536(6) Uani 1 1 d . . . . .
O2 O 0.44397(10) 0.43132(9) 0.32911(11) 0.0549(6) Uani 1 1 d . . . . .
C4 C 0.57175(12) 0.52261(12) 0.30708(14) 0.0452(7) Uani 1 1 d . . . . .
C13 C 0.45392(13) 0.40009(11) 0.29932(15) 0.0481(8) Uani 1 1 d . . . . .
C3 C 0.58306(12) 0.57213(12) 0.30713(15) 0.0473(8) Uani 1 1 d . . . . .
C5 C 0.55301(13) 0.49489(12) 0.35543(15) 0.0482(8) Uani 1 1 d . . . . .
C2 C 0.57625(13) 0.59331(13) 0.35462(16) 0.0513(8) Uani 1 1 d . . . . .
H2 H 0.583921 0.626608 0.354527 0.062 Uiso 1 1 calc R U . . .
C14 C 0.42011(13) 0.36834(12) 0.25920(16) 0.0536(9) Uani 1 1 d . . . . .
C12 C 0.49835(14) 0.40023(12) 0.30667(15) 0.0513(8) Uani 1 1 d . . . . .
C11 C 0.50903(15) 0.36936(13) 0.27534(17) 0.0555(9) Uani 1 1 d . . . . .
H11 H 0.539276 0.369934 0.280237 0.067 Uiso 1 1 calc R U . . .
C1 C 0.55826(14) 0.56514(14) 0.40144(16) 0.0534(8) Uani 1 1 d . . . . .
C6 C 0.54674(13) 0.51623(13) 0.40289(15) 0.0520(8) Uani 1 1 d . . . . .
H6 H 0.534790 0.497602 0.435605 0.062 Uiso 1 1 calc R U . . .
C10 C 0.47512(17) 0.33790(14) 0.23704(17) 0.0590(9) Uani 1 1 d . . . . .
C15 C 0.43097(16) 0.33713(14) 0.22872(17) 0.0603(10) Uani 1 1 d . . . . .
H15 H 0.408181 0.315473 0.202401 0.072 Uiso 1 1 calc R U . . .
C7 C 0.62421(19) 0.5035(2) 0.2548(2) 0.0807(14) Uani 1 1 d . . . . .
H7A H 0.629110 0.485861 0.285603 0.097 Uiso 1 1 calc R U . . .
H7B H 0.651425 0.537965 0.255015 0.097 Uiso 1 1 calc R U . . .
C16 C 0.4165(3) 0.4129(2) 0.3792(2) 0.106(2) Uani 1 1 d D U . . .
H16A H 0.430142 0.395857 0.400854 0.127 Uiso 0.54(3) 1 calc R U P A 1
H16B H 0.381834 0.388961 0.370587 0.127 Uiso 0.54(3) 1 calc R U P A 1
H16C H 0.438418 0.411284 0.407251 0.127 Uiso 0.46(3) 1 calc R U P A 2
H16D H 0.389489 0.378983 0.372684 0.127 Uiso 0.46(3) 1 calc R U P A 2
C8 C 0.6231(3) 0.4784(3) 0.1994(3) 0.109(2) Uani 1 1 d . . . . .
H8A H 0.596598 0.443646 0.200691 0.131 Uiso 1 1 calc R U . . .
H8B H 0.615274 0.494759 0.169589 0.131 Uiso 1 1 calc R U . . .
C9 C 0.6702(4) 0.4806(4) 0.1870(5) 0.166(4) Uani 1 1 d . . . . .
H9A H 0.672638 0.476759 0.147459 0.249 Uiso 1 1 calc R U . . .
H9B H 0.671754 0.454157 0.206472 0.249 Uiso 1 1 calc R U . . .
H9C H 0.697554 0.512393 0.198785 0.249 Uiso 1 1 calc R U . . .
C18 C 0.4155(3) 0.4948(3) 0.3870(3) 0.119(2) Uani 1 1 d D U . . .
H18A H 0.417787 0.518853 0.414086 0.179 Uiso 0.54(3) 1 calc R U P A 1
H18B H 0.442211 0.511016 0.360337 0.179 Uiso 0.54(3) 1 calc R U P A 1
H18C H 0.383850 0.480846 0.367930 0.179 Uiso 0.54(3) 1 calc R U P A 1
H18D H 0.396508 0.507313 0.405991 0.179 Uiso 0.46(3) 1 calc R U P A 2
H18E H 0.449988 0.513872 0.398066 0.179 Uiso 0.46(3) 1 calc R U P A 2
H18F H 0.412919 0.497851 0.347295 0.179 Uiso 0.46(3) 1 calc R U P A 2
C17 C 0.4192(7) 0.4565(5) 0.4139(4) 0.086(3) Uani 0.54(3) 1 d D U P A 1
H17A H 0.392702 0.442008 0.441640 0.104 Uiso 0.54(3) 1 calc R U P A 1
H17B H 0.450732 0.472008 0.434090 0.104 Uiso 0.54(3) 1 calc R U P A 1
C7A C 0.3955(8) 0.4416(7) 0.4016(9) 0.109(5) Uani 0.46(3) 1 d D U P A 2
H7AA H 0.397020 0.439951 0.441986 0.131 Uiso 0.46(3) 1 calc R U P A 2
H7AB H 0.360227 0.424049 0.391593 0.131 Uiso 0.46(3) 1 calc R U P A 2
C26 C 0.624(3) 0.353(4) 0.567(4) 0.19(2) Uani 0.1667 1 d D U P B -1
H26 H 0.602928 0.363764 0.553823 0.230 Uiso 0.1667 1 calc R U P B -1
C25 C 0.606(3) 0.302(4) 0.576(5) 0.19(2) Uani 0.1667 1 d D U P B -1
H25 H 0.573101 0.278670 0.568093 0.224 Uiso 0.1667 1 calc R U P B -1
C30 C 0.638(3) 0.286(3) 0.596(6) 0.19(2) Uani 0.1667 1 d D U P B -1
H30 H 0.626388 0.252041 0.602299 0.227 Uiso 0.1667 1 calc R U P B -1
C29 C 0.689(3) 0.321(4) 0.607(4) 0.20(3) Uani 0.1667 1 d D U P B -1
H29 H 0.710213 0.310511 0.620524 0.242 Uiso 0.1667 1 calc R U P B -1
C28 C 0.706(3) 0.372(4) 0.599(5) 0.21(3) Uani 0.1667 1 d D U P B -1
H28 H 0.739387 0.395112 0.606174 0.248 Uiso 0.1667 1 calc R U P B -1
C27 C 0.674(3) 0.388(4) 0.579(5) 0.19(2) Uani 0.1667 1 d D U P B -1
H27 H 0.685978 0.421972 0.572765 0.232 Uiso 0.1667 1 calc R U P B -1
C22 C 0.5981(15) 0.2748(17) 0.3318(19) 0.205(14) Uani 0.3333 1 d D U P C -1
H22 H 0.595939 0.255414 0.300945 0.246 Uiso 0.3333 1 calc R U P C -1
C21 C 0.603(2) 0.2615(16) 0.381(2) 0.246(16) Uani 0.3333 1 d D U P C -1
H21 H 0.593421 0.228325 0.388603 0.295 Uiso 0.3333 1 calc R U P C -1
C20 C 0.621(2) 0.295(2) 0.4197(15) 0.243(15) Uani 0.3333 1 d D U P C -1
H20 H 0.635205 0.289592 0.451391 0.292 Uiso 0.3333 1 calc R U P C -1
C19 C 0.6184(18) 0.3347(18) 0.4140(17) 0.233(14) Uani 0.3333 1 d D U P C -1
H19 H 0.624926 0.356124 0.444267 0.280 Uiso 0.3333 1 calc R U P C -1
C24 C 0.6069(14) 0.3450(16) 0.367(2) 0.202(13) Uani 0.3333 1 d D U P C -1
H24 H 0.606347 0.374722 0.361840 0.243 Uiso 0.3333 1 calc R U P C -1
C23 C 0.5964(10) 0.3151(19) 0.3257(19) 0.200(13) Uani 0.3333 1 d D U P C -1
H23 H 0.587349 0.322453 0.291372 0.240 Uiso 0.3333 1 calc R U P C -1

loop_
_atom_site_aniso_label
_atom_site_aniso_U_11
_atom_site_aniso_U_22
_atom_site_aniso_U_33
_atom_site_aniso_U_23
_atom_site_aniso_U_13
_atom_site_aniso_U_12
Br1 0.0891(4) 0.0719(3) 0.0716(3) -0.0150(2) -0.0027(2) 0.0360(3)
Br2 0.1069(5) 0.0658(3) 0.0745(3) -0.0061(2) 0.0044(3) 0.0409(3)
S1 0.0409(4) 0.0409(4) 0.0692(8) 0.0111(3) -0.0111(3) 0.0010(5)
S2 0.0722(6) 0.0409(4) 0.0648(6) 0.0017(4) -0.0295(5) 0.0244(4)
S3 0.0399(4) 0.0399(4) 0.0934(11) 0.0102(4) -0.0102(4) -0.0007(5)
O1 0.0505(14) 0.0464(13) 0.0557(14) -0.0041(11) -0.0115(11) 0.0182(11)
O2 0.0518(14) 0.0478(13) 0.0564(14) 0.0095(11) 0.0042(11) 0.0183(11)
C4 0.0362(15) 0.0381(15) 0.0535(18) -0.0015(13) -0.0145(13) 0.0126(13)
C13 0.0486(18) 0.0295(14) 0.0510(18) 0.0100(13) -0.0050(14) 0.0080(13)
C3 0.0349(15) 0.0389(16) 0.0570(19) 0.0002(14) -0.0147(14) 0.0101(13)
C5 0.0419(16) 0.0364(15) 0.0577(19) 0.0004(14) -0.0184(14) 0.0131(13)
C2 0.0448(17) 0.0372(16) 0.066(2) -0.0025(15) -0.0171(16) 0.0159(14)
C14 0.0458(18) 0.0340(16) 0.060(2) 0.0105(14) -0.0062(15) 0.0039(14)
C12 0.0524(19) 0.0341(15) 0.0540(19) 0.0104(14) -0.0093(15) 0.0115(14)
C11 0.054(2) 0.0406(17) 0.064(2) 0.0085(16) -0.0064(17) 0.0185(15)
C1 0.0458(18) 0.0504(19) 0.058(2) -0.0075(16) -0.0159(15) 0.0196(16)
C6 0.0472(18) 0.0465(18) 0.0526(19) 0.0035(15) -0.0124(15) 0.0163(15)
C10 0.071(2) 0.0400(18) 0.056(2) 0.0067(15) -0.0001(18) 0.0206(17)
C15 0.059(2) 0.0384(17) 0.060(2) 0.0050(15) -0.0092(18) 0.0071(16)
C7 0.063(3) 0.083(3) 0.100(4) -0.024(3) -0.012(3) 0.040(3)
C16 0.123(5) 0.076(3) 0.060(3) 0.014(2) 0.030(3) 0.006(3)
C8 0.111(5) 0.119(5) 0.118(5) 0.009(4) 0.024(4) 0.074(4)
C9 0.159(9) 0.183(10) 0.184(10) -0.033(8) 0.021(7) 0.107(9)
C18 0.116(5) 0.139(6) 0.107(5) -0.038(4) -0.007(4) 0.067(5)
C17 0.054(7) 0.135(8) 0.058(5) 0.004(5) 0.008(4) 0.039(6)
C7A 0.065(9) 0.197(10) 0.071(9) 0.034(9) 0.027(7) 0.069(9)
C26 0.17(4) 0.16(3) 0.27(6) 0.05(4) 0.06(4) 0.10(3)
C25 0.16(4) 0.16(3) 0.27(6) 0.05(4) 0.06(4) 0.10(3)
C30 0.16(5) 0.16(4) 0.28(6) 0.04(4) 0.05(4) 0.10(3)
C29 0.17(4) 0.16(4) 0.29(6) 0.05(4) 0.04(4) 0.09(3)
C28 0.17(5) 0.16(4) 0.29(6) 0.05(4) 0.04(4) 0.09(3)
C27 0.17(5) 0.16(3) 0.27(6) 0.05(4) 0.06(4) 0.10(3)
C22 0.14(2) 0.26(3) 0.24(3) 0.01(3) 0.01(3) 0.13(2)
C21 0.23(3) 0.25(3) 0.26(3) 0.02(2) -0.02(3) 0.12(3)
C20 0.25(3) 0.25(3) 0.26(3) 0.02(3) -0.03(3) 0.15(3)
C19 0.22(3) 0.26(3) 0.26(3) 0.02(3) -0.01(2) 0.15(3)
C24 0.16(2) 0.27(3) 0.25(3) 0.03(2) 0.02(2) 0.16(2)
C23 0.119(17) 0.27(3) 0.25(3) 0.02(2) 0.02(2) 0.13(2)

loop_
_atom_type_symbol
_atom_type_description
_atom_type_scat_dispersion_real
_atom_type_scat_dispersion_imag
_atom_type_scat_source
C C 0.0181 0.0091 'International Tables Vol C Tables 4.2.6.8 and 6.1.1.4'
H H 0.0000 0.0000 'International Tables Vol C Tables 4.2.6.8 and 6.1.1.4'
Br Br -0.6763 1.2805 'International Tables Vol C Tables 4.2.6.8 and 6.1.1.4'
O O 0.0492 0.0322 'International Tables Vol C Tables 4.2.6.8 and 6.1.1.4'
S S 0.3331 0.5567 'International Tables Vol C Tables 4.2.6.8 and 6.1.1.4'

loop_
_geom_angle_atom_site_label_1
_geom_angle_atom_site_label_2
_geom_angle_atom_site_label_3
_geom_angle
_geom_angle_site_symmetry_1
_geom_angle_site_symmetry_3
_geom_angle_publ_flag
C3 S1 C3 105.5(2) . 4 ?
C12 S2 C5 105.31(16) . . ?
C14 S3 C14 106.3(2) . 4 ?
C4 O1 C7 115.3(3) . . ?
C13 O2 C16 117.8(4) . . ?
O1 C4 C3 120.5(3) . . ?
O1 C4 C5 120.9(3) . . ?
C5 C4 C3 118.5(3) . . ?
O2 C13 C14 120.5(3) . . ?
O2 C13 C12 120.6(3) . . ?
C12 C13 C14 118.9(4) . . ?
C4 C3 S1 122.1(3) . . ?
C2 C3 S1 117.0(3) . . ?
C2 C3 C4 120.6(3) . . ?
C4 C5 S2 122.2(3) . . ?
C6 C5 S2 116.9(3) . . ?
C6 C5 C4 120.8(3) . . ?
C3 C2 H2 120.4 . . ?
C1 C2 C3 119.3(3) . . ?
C1 C2 H2 120.4 . . ?
C13 C14 S3 123.5(3) . . ?
C15 C14 S3 116.2(3) . . ?
C15 C14 C13 119.9(4) . . ?
C13 C12 S2 123.1(3) . . ?
C11 C12 S2 115.8(3) . . ?
C11 C12 C13 120.7(3) . . ?
C12 C11 H11 120.2 . . ?
C10 C11 C12 119.7(4) . . ?
C10 C11 H11 120.2 . . ?
C2 C1 Br1 119.4(3) . . ?
C2 C1 C6 121.7(4) . . ?
C6 C1 Br1 118.9(3) . . ?
C5 C6 H6 120.4 . . ?
C1 C6 C5 119.1(4) . . ?
C1 C6 H6 120.4 . . ?
C11 C10 Br2 119.8(3) . . ?
C11 C10 C15 120.9(4) . . ?
C15 C10 Br2 119.3(3) . . ?
C14 C15 H15 120.0 . . ?
C10 C15 C14 120.0(4) . . ?
C10 C15 H15 120.0 . . ?
O1 C7 H7A 110.3 . . ?
O1 C7 H7B 110.3 . . ?
O1 C7 C8 107.1(5) . . ?
H7A C7 H7B 108.6 . . ?
C8 C7 H7A 110.3 . . ?
C8 C7 H7B 110.3 . . ?
O2 C16 H16A 109.6 . . ?
O2 C16 H16B 109.6 . . ?
O2 C16 H16C 108.4 . . ?
O2 C16 H16D 108.4 . . ?
O2 C16 C17 110.2(6) . . ?
O2 C16 C7A 115.7(7) . . ?
H16A C16 H16B 108.1 . . ?
H16C C16 H16D 107.4 . . ?
C17 C16 H16A 109.6 . . ?
C17 C16 H16B 109.6 . . ?
C7A C16 H16C 108.4 . . ?
C7A C16 H16D 108.4 . . ?
C7 C8 H8A 109.1 . . ?
C7 C8 H8B 109.1 . . ?
H8A C8 H8B 107.8 . . ?
C9 C8 C7 112.7(7) . . ?
C9 C8 H8A 109.1 . . ?
C9 C8 H8B 109.1 . . ?
C8 C9 H9A 109.5 . . ?
C8 C9 H9B 109.5 . . ?
C8 C9 H9C 109.5 . . ?
H9A C9 H9B 109.5 . . ?
H9A C9 H9C 109.5 . . ?
H9B C9 H9C 109.5 . . ?
H18A C18 H18B 109.5 . . ?
H18A C18 H18C 109.5 . . ?
H18B C18 H18C 109.5 . . ?
H18D C18 H18E 109.5 . . ?
H18D C18 H18F 109.5 . . ?
H18E C18 H18F 109.5 . . ?
C17 C18 H18A 109.5 . . ?
C17 C18 H18B 109.5 . . ?
C17 C18 H18C 109.5 . . ?
C7A C18 H18D 109.5 . . ?
C7A C18 H18E 109.5 . . ?
C7A C18 H18F 109.5 . . ?
C16 C17 H17A 107.4 . . ?
C16 C17 H17B 107.4 . . ?
C18 C17 C16 119.6(8) . . ?
C18 C17 H17A 107.4 . . ?
C18 C17 H17B 107.4 . . ?
H17A C17 H17B 106.9 . . ?
C16 C7A C18 121.9(9) . . ?
C16 C7A H7AA 106.8 . . ?
C16 C7A H7AB 106.8 . . ?
C18 C7A H7AA 106.8 . . ?
C18 C7A H7AB 106.8 . . ?
H7AA C7A H7AB 106.7 . . ?
C25 C26 H26 119.8 . . ?
C27 C26 H26 119.8 . . ?
C27 C26 C25 120.4(15) . . ?
C26 C25 H25 120.1 . . ?
C30 C25 C26 119.9(11) . . ?
C30 C25 H25 120.1 . . ?
C25 C30 H30 120.0 . . ?
C25 C30 C29 119.9(13) . . ?
C29 C30 H30 120.0 . . ?
C30 C29 H29 120.1 . . ?
C28 C29 C30 119.7(11) . . ?
C28 C29 H29 120.1 . . ?
C29 C28 H28 119.7 . . ?
C29 C28 C27 120.6(15) . . ?
C27 C28 H28 119.7 . . ?
C26 C27 C28 119.5(16) . . ?
C26 C27 H27 120.2 . . ?
C28 C27 H27 120.2 . . ?
C21 C22 H22 120.6 . . ?
C23 C22 H22 120.6 . . ?
C23 C22 C21 118.9(13) . . ?
C22 C21 H21 120.5 . . ?
C22 C21 C20 118.9(16) . . ?
C20 C21 H21 120.5 . . ?
C21 C20 H20 120.6 . . ?
C21 C20 C19 118.8(15) . . ?
C19 C20 H20 120.6 . . ?
C20 C19 H19 120.3 . . ?
C24 C19 C20 119.4(18) . . ?
C24 C19 H19 120.3 . . ?
C19 C24 H24 119.8 . . ?
C23 C24 C19 120.4(18) . . ?
C23 C24 H24 119.8 . . ?
C22 C23 H23 120.1 . . ?
C24 C23 C22 119.9(17) . . ?
C24 C23 H23 120.1 . . ?

loop_
_geom_bond_atom_site_label_1
_geom_bond_atom_site_label_2
_geom_bond_distance
_geom_bond_site_symmetry_2
_geom_bond_publ_flag
Br1 C1 1.901(4) . ?
Br2 C10 1.894(4) . ?
S1 C3 1.774(4) 4 ?
S1 C3 1.774(4) . ?
S2 C5 1.774(3) . ?
S2 C12 1.772(4) . ?
S3 C14 1.765(4) 4 ?
S3 C14 1.765(4) . ?
O1 C4 1.359(4) . ?
O1 C7 1.438(6) . ?
O2 C13 1.364(5) . ?
O2 C16 1.426(5) . ?
C4 C3 1.399(5) . ?
C4 C5 1.395(5) . ?
C13 C14 1.409(5) . ?
C13 C12 1.392(5) . ?
C3 C2 1.391(6) . ?
C5 C6 1.387(6) . ?
C2 H2 0.9400 . ?
C2 C1 1.368(6) . ?
C14 C15 1.389(6) . ?
C12 C11 1.388(6) . ?
C11 H11 0.9400 . ?
C11 C10 1.377(6) . ?
C1 C6 1.379(5) . ?
C6 H6 0.9400 . ?
C10 C15 1.377(6) . ?
C15 H15 0.9400 . ?
C7 H7A 0.9800 . ?
C7 H7B 0.9800 . ?
C7 C8 1.540(9) . ?
C16 H16A 0.9800 . ?
C16 H16B 0.9800 . ?
C16 H16C 0.9800 . ?
C16 H16D 0.9800 . ?
C16 C17 1.561(13) . ?
C16 C7A 1.450(14) . ?
C8 H8A 0.9800 . ?
C8 H8B 0.9800 . ?
C8 C9 1.467(11) . ?
C9 H9A 0.9700 . ?
C9 H9B 0.9700 . ?
C9 H9C 0.9700 . ?
C18 H18A 0.9700 . ?
C18 H18B 0.9700 . ?
C18 H18C 0.9700 . ?
C18 H18D 0.9700 . ?
C18 H18E 0.9700 . ?
C18 H18F 0.9700 . ?
C18 C17 1.412(13) . ?
C18 C7A 1.492(16) . ?
C17 H17A 0.9800 . ?
C17 H17B 0.9800 . ?
C7A H7AA 0.9800 . ?
C7A H7AB 0.9800 . ?
C26 H26 0.9400 . ?
C26 C25 1.41(3) . ?
C26 C27 1.40(3) . ?
C25 H25 0.9400 . ?
C25 C30 1.40(3) . ?
C30 H30 0.9400 . ?
C30 C29 1.42(3) . ?
C29 H29 0.9400 . ?
C29 C28 1.40(3) . ?
C28 H28 0.9400 . ?
C28 C27 1.41(3) . ?
C27 H27 0.9400 . ?
C22 H22 0.9400 . ?
C22 C21 1.29(2) . ?
C22 C23 1.29(2) . ?
C21 H21 0.9400 . ?
C21 C20 1.29(2) . ?
C20 H20 0.9400 . ?
C20 C19 1.29(2) . ?
C19 H19 0.9400 . ?
C19 C24 1.29(2) . ?
C24 H24 0.9400 . ?
C24 C23 1.28(2) . ?
C23 H23 0.9400 . ?

loop_
_geom_torsion_atom_site_label_1
_geom_torsion_atom_site_label_2
_geom_torsion_atom_site_label_3
_geom_torsion_atom_site_label_4
_geom_torsion
_geom_torsion_site_symmetry_1
_geom_torsion_site_symmetry_2
_geom_torsion_site_symmetry_3
_geom_torsion_site_symmetry_4
_geom_torsion_publ_flag
Br1 C1 C6 C5 177.5(3) . . . . ?
Br2 C10 C15 C14 -177.5(3) . . . . ?
S1 C3 C2 C1 -174.0(3) . . . . ?
S2 C5 C6 C1 176.9(3) . . . . ?
S2 C12 C11 C10 171.7(3) . . . . ?
S3 C14 C15 C10 -174.2(3) . . . . ?
O1 C4 C3 S1 -8.0(4) . . . . ?
O1 C4 C3 C2 178.4(3) . . . . ?
O1 C4 C5 S2 5.7(4) . . . . ?
O1 C4 C5 C6 -179.1(3) . . . . ?
O1 C7 C8 C9 176.3(7) . . . . ?
O2 C13 C14 S3 -8.2(4) . . . . ?
O2 C13 C14 C15 179.3(3) . . . . ?
O2 C13 C12 S2 9.8(4) . . . . ?
O2 C13 C12 C11 -178.3(3) . . . . ?
O2 C16 C17 C18 41.0(16) . . . . ?
O2 C16 C7A C18 -22(3) . . . . ?
C4 O1 C7 C8 -179.5(4) . . . . ?
C4 C3 C2 C1 -0.1(5) . . . . ?
C4 C5 C6 C1 1.4(5) . . . . ?
C13 O2 C16 C17 167.1(7) . . . . ?
C13 O2 C16 C7A -164.1(13) . . . . ?
C13 C14 C15 C10 -1.2(5) . . . . ?
C13 C12 C11 C10 -0.7(5) . . . . ?
C3 S1 C3 C4 58.2(2) 4 . . . ?
C3 S1 C3 C2 -127.9(3) 4 . . . ?
C3 C4 C5 S2 -176.6(2) . . . . ?
C3 C4 C5 C6 -1.4(5) . . . . ?
C3 C2 C1 Br1 -178.2(3) . . . . ?
C3 C2 C1 C6 0.1(5) . . . . ?
C5 S2 C12 C13 -54.1(3) . . . . ?
C5 S2 C12 C11 133.6(3) . . . . ?
C5 C4 C3 S1 174.3(2) . . . . ?
C5 C4 C3 C2 0.7(5) . . . . ?
C2 C1 C6 C5 -0.8(5) . . . . ?
C14 S3 C14 C13 53.9(2) 4 . . . ?
C14 S3 C14 C15 -133.4(3) 4 . . . ?
C14 C13 C12 S2 -172.4(2) . . . . ?
C14 C13 C12 C11 -0.5(5) . . . . ?
C12 S2 C5 C4 -56.9(3) . . . . ?
C12 S2 C5 C6 127.7(3) . . . . ?
C12 C13 C14 S3 173.9(3) . . . . ?
C12 C13 C14 C15 1.4(5) . . . . ?
C12 C11 C10 Br2 178.4(3) . . . . ?
C12 C11 C10 C15 1.0(6) . . . . ?
C11 C10 C15 C14 -0.1(6) . . . . ?
C7 O1 C4 C3 93.6(4) . . . . ?
C7 O1 C4 C5 -88.8(4) . . . . ?
C16 O2 C13 C14 88.4(5) . . . . ?
C16 O2 C13 C12 -93.8(5) . . . . ?
C26 C25 C30 C29 -1(2) . . . . ?
C25 C26 C27 C28 0(2) . . . . ?
C25 C30 C29 C28 1(2) . . . . ?
C30 C29 C28 C27 0(2) . . . . ?
C29 C28 C27 C26 0(2) . . . . ?
C27 C26 C25 C30 0(2) . . . . ?
C22 C21 C20 C19 22(11) . . . . ?
C21 C22 C23 C24 11(5) . . . . ?
C21 C20 C19 C24 -13(10) . . . . ?
C20 C19 C24 C23 2(9) . . . . ?
C19 C24 C23 C22 -1(5) . . . . ?
C23 C22 C21 C20 -21(9) . . . . ?
